data_2005766
loop_
_publ_author_name
'A. J. Dobson'
'R. E. Gerkin'

_publ_section_title
;
 <i>sym</i>-Hexahydropyrene
;
_journal_coeditor_code FG1217
_journal_issue 12
_journal_name_full 'Acta Crystallographica Section C'
_journal_page_first 3086
_journal_page_last 3088
_journal_paper_doi 10.1107/S0108270196010013
_journal_volume 52
_journal_year 1996
_chemical_formula_moiety 'C16 H16'
_chemical_formula_sum 'C16 H16'
_chemical_formula_weight 208.30
_chemical_name_common sym-Hexahydropyrene
_chemical_name_systematic ' ?'
_space_group_IT_number 14
_symmetry_cell_setting monoclinic
_symmetry_space_group_name_Hall '-P 2ybc'
_symmetry_space_group_name_H-M 'P 1 21/c 1'
_cell_angle_alpha 90
_cell_angle_beta 93.03(1)
_cell_angle_gamma 90
_cell_formula_units_Z 2
_cell_length_a 4.8366(7)
_cell_length_b 12.5390(9)
_cell_length_c 9.3207(9)
_cell_measurement_reflns_used 25
_cell_measurement_temperature 296
_cell_measurement_theta_max 17.4
_cell_measurement_theta_min 12.4
_cell_volume 564.47(11)
_computing_cell_refinement 'MSC/AFC Diffractometer Control Software'
_computing_data_collection
;MSC/AFC Diffractometer Control Software (Molecular Structure Corporation,
 1988)
;
_computing_data_reduction 'TEXSAN (Molecular Structure Corporation, 1989)'
_computing_molecular_graphics 'ORTEPII (Johnson, 1976)'
_computing_publication_material TEXSAN
_computing_structure_refinement TEXSAN
_computing_structure_solution 'SHELXS86 (Sheldrick, 1985)'
_diffrn_ambient_temperature 296
_diffrn_measurement_device AFC5S
_diffrn_measurement_method '\w-2\q scans'
_diffrn_radiation_monochromator graphite
_diffrn_radiation_source 'X-ray tube'
_diffrn_radiation_type MoK\a
_diffrn_radiation_wavelength 0.71073
_diffrn_reflns_av_R_equivalents 0.028
_diffrn_reflns_limit_h_max 6
_diffrn_reflns_limit_h_min 0
_diffrn_reflns_limit_k_max 16
_diffrn_reflns_limit_k_min -16
_diffrn_reflns_limit_l_max 12
_diffrn_reflns_limit_l_min -12
_diffrn_reflns_number 3048
_diffrn_reflns_theta_max 27.50
_diffrn_reflns_theta_min 2.00
_diffrn_standards_interval_count 150
_diffrn_standards_number 6
_exptl_absorpt_coefficient_mu 0.064
_exptl_absorpt_correction_type none
_exptl_crystal_colour colorless
_exptl_crystal_density_diffrn 1.225
_exptl_crystal_density_meas ?
_exptl_crystal_description 'cut column'
_exptl_crystal_F_000 224
_exptl_crystal_size_max 0.42
_exptl_crystal_size_mid 0.38
_exptl_crystal_size_min 0.27
_refine_diff_density_max 0.18
_refine_diff_density_min -0.18
_refine_ls_extinction_coef '1.0(2) \\times 10^-5^'
_refine_ls_extinction_method 'Zachariasen (1963,1968)'
_refine_ls_goodness_of_fit_obs 2.04
_refine_ls_hydrogen_treatment refall
_refine_ls_matrix_type full
_refine_ls_number_parameters 107
_refine_ls_number_reflns 946
_refine_ls_R_factor_obs 0.035
_refine_ls_shift/esd_max '< 0.01'
_refine_ls_structure_factor_coef F
_refine_ls_weighting_details 'w = 1/\s~F~^2^'
_refine_ls_weighting_scheme calc
_refine_ls_wR_factor_obs 0.047
_reflns_number_observed 946
_reflns_number_total 1370
_reflns_observed_criterion 'I >3.0\s~I~'
_cod_data_source_file fg1217.cif
_cod_data_source_block sym-hexahydropyrene
_cod_depositor_comments
;
The following automatic conversions were performed:
'_symmetry_cell_setting' value 'Monoclinic' changed to 'monoclinic'
according to '/home/saulius/struct/CIF-dictionaries/cif_core.dic'
dictionary named 'cif_core.dic' version 2.4.1 from 2010-06-29.

Automatic conversion script
Id: cif_fix_enum 1527 2010-12-29 10:47:43Z saulius 

The following automatic conversions were performed:

'_symmetry_cell_setting' value 'Monoclinic' changed to 'monoclinic'
according to /home/saulius/struct/CIF-dictionaries/cif_core.dic
dictionary named 'cif_core.dic' version 2.4.1 from 2010-06-29.

Automatic conversion script
Id: cif_fix_values 1715 2011-07-08 13:25:40Z adriana 

The following automatic conversions were performed:

'_exptl_crystal_density_meas' value 'none' was changed to '?' - the
value is perceived as not measured.

Automatic conversion script
Id: cif_fix_values 3008 2015-01-20 13:52:24Z robertas 

The following automatic conversions were performed:

'_refine_ls_weighting_scheme' value 'w = 1/\s~F~^2^' was changed to
'calc'. New tag '_refine_ls_weighting_details' was created. The value
of the new tag was set to 'w = 1/\s~F~^2^'.

Automatic conversion script
Id: cif_fix_values 3143 2015-03-26 13:38:13Z robertas 
;
_cod_original_cell_volume 564.50(10)
_cod_original_sg_symbol_H-M 'P 21/c'
_cod_database_code 2005766

loop_
_symmetry_equiv_pos_as_xyz
x,y,z
'-x, 1/2 +y, 1/2 -z'
'-x, -y, -z'
'x, 1/2 -y, 1/2 + z'

loop_
_atom_site_aniso_label
_atom_site_aniso_U_11
_atom_site_aniso_U_22
_atom_site_aniso_U_33
_atom_site_aniso_U_12
_atom_site_aniso_U_13
_atom_site_aniso_U_23
C1 0.0483(9) 0.0484(8) 0.0423(8) -0.0042(7) 0.0128(7) 0.0068(6)
C2 0.0547(9) 0.0554(9) 0.0363(7) -0.0004(7) 0.0126(7) -0.0016(6)
C3 0.0395(8) 0.0437(8) 0.0416(7) 0.0038(6) 0.0070(6) -0.0048(6)
C4 0.0427(7) 0.0311(7) 0.0468(8) 0.0036(6) 0.0019(6) 0.0008(5)
C5 0.0432(8) 0.0352(7) 0.0446(7) -0.0034(6) 0.0053(6) 0.0084(5)
C6 0.0311(6) 0.0359(7) 0.0338(6) 0.0014(5) 0.0001(5) -0.0010(5)
C7 0.0284(6) 0.0331(6) 0.0315(6) -0.0009(5) 0.0000(5) 0.0017(5)
C8 0.0325(6) 0.0370(6) 0.0343(7) -0.0046(5) 0.0024(5) 0.0044(5)

loop_
_atom_site_label
_atom_site_fract_x
_atom_site_fract_y
_atom_site_fract_z
_atom_site_U_iso_or_equiv
_atom_site_thermal_displace_type
C1 0.1328(3) 0.4354(1) 0.7601(2) 0.0460(4) Uij
C2 0.1655(3) 0.5462(1) 0.8248(2) 0.0484(4) Uij
C3 0.1234(3) 0.6296(1) 0.7075(1) 0.0414(4) Uij
C4 0.4135(3) 0.69699(10) 0.5110(2) 0.0402(4) Uij
C5 0.5903(3) 0.68110(10) 0.3981(2) 0.0409(4) Uij
C6 0.3201(3) 0.61337(9) 0.5895(1) 0.0337(3) Uij
C7 0.4093(2) 0.50800(9) 0.5571(1) 0.0311(3) Uij
C8 0.3212(3) 0.41842(10) 0.6379(1) 0.0346(3) Uij
H1A -0.064(3) 0.425(1) 0.720(2) 0.054(4) Uij
H1B 0.173(3) 0.380(1) 0.834(2) 0.056(4) Uij
H2A 0.036(4) 0.557(1) 0.898(2) 0.059(4) Uij
H2B 0.360(4) 0.554(1) 0.875(2) 0.060(4) Uij
H3A -0.072(3) 0.622(1) 0.664(1) 0.053(4) Uij
H3B 0.150(3) 0.703(1) 0.744(1) 0.045(4) Uij
H4 0.358(3) 0.770(1) 0.534(1) 0.045(4) Uij
H5 0.649(3) 0.742(1) 0.344(2) 0.050(4) Uij

loop_
_atom_type_symbol
_atom_type_scat_dispersion_real
_atom_type_scat_dispersion_imag
_atom_type_scat_source
H 0 0 'Stewart, Davidson and Simpson (1965)'
C .002 .002 'Cromer and Waber (1974)'

loop_
_geom_angle_atom_site_label_1
_geom_angle_atom_site_label_2
_geom_angle_atom_site_label_3
_geom_angle_site_symmetry_1
_geom_angle_site_symmetry_3
_geom_angle
_geom_angle_publ_flag
C2 C1 C8 ? ? 111.90(10) yes
C1 C2 C3 ? ? 109.70(10) yes
C2 C3 C6 ? ? 111.50(10) yes
C5 C4 C6 ? ? 121.50(10) yes
C4 C5 C8 ? 3_666 121.60(10) yes
C3 C6 C4 ? ? 121.70(10) yes
C3 C6 C7 ? ? 119.30(10) yes
C4 C6 C7 ? ? 118.90(10) yes
C6 C7 C7 ? 3_666 119.50(10) yes
C6 C7 C8 ? ? 120.90(10) yes
C7 C7 C8 3_666 ? 119.60(10) yes
C1 C8 C5 ? 3_666 121.50(10) yes
C1 C8 C7 ? ? 119.70(10) yes
H1A C1 H1B ? ? 108.0(10) no
H2A C2 H2B ? ? 106.0(10) no
H3A C3 H3B ? ? 109.0(10) no
C8 C1 H1A ? ? 107.4(8) no
C8 C1 H1B ? ? 108.7(9) no
C1 C2 H2A ? ? 110.4(9) no
C1 C2 H2B ? ? 110.2(9) no
C2 C3 H3A ? ? 108.4(8) no
C2 C3 H3B ? ? 112.7(8) no
C5 C4 H4 ? ? 118.7(8) no
C6 C4 H4 ? ? 119.8(8) no
C4 C5 H5 ? ? 119.1(9) no
C8 C5 H5 3_666 ? 119.3(9) no

loop_
_geom_bond_atom_site_label_1
_geom_bond_atom_site_label_2
_geom_bond_site_symmetry_2
_geom_bond_distance
_geom_bond_publ_flag
C1 C2 ? 1.520(2) yes
C1 C8 ? 1.510(2) yes
C2 C3 ? 1.519(2) yes
C3 C6 ? 1.505(2) yes
C4 C5 ? 1.405(2) yes
C4 C6 ? 1.369(2) yes
C5 C8 3_666 1.367(2) yes
C6 C7 ? 1.427(2) yes
C7 C7 3_666 1.429(2) yes
C7 C8 ? 1.430(2) yes
C1 H1A ? 1.01(2) no
C1 H1B ? 0.980(10) no
C2 H2A ? 0.96(2) no
C2 H2B ? 1.03(2) no
C3 H3A ? 1.01(2) no
C3 H3B ? 0.990(10) no
C4 H4 ? 0.980(10) no
C5 H5 ? 0.970(10) no
